data_7246147
loop_
_publ_author_name
'Averochkin, Gleb M.'
'Gordeev, Evgeniy G.'
'Kucherov, Fedor A.'
'Ananikov, Valentine P.'

_publ_section_title
;
 Rapid access to molecular complexity from bioderived 5-HMF derivatives
 via cascade cycloadditions
;
_journal_issue 3
_journal_name_full 'Green Chemistry'
_journal_page_first 1045
_journal_page_last 1055
_journal_paper_doi 10.1039/D2GC04197A
_journal_volume 25
_journal_year 2023
_chemical_formula_moiety 'C39 H35 N O10'
_chemical_formula_sum 'C39 H35 N O10'
_chemical_formula_weight 677.68
_chemical_name_systematic
'Dimethyl 6,7-bis((benzoyloxy)methyl)-2-benzyl-2,3,3a1,6a-tetrahydro-1H,6H,7H- 3a,6:7,9a-diepoxybenzo[de]isoquinoline-4,5-dicarboxylate'
_space_group_crystal_system monoclinic
_space_group_IT_number 14
_space_group_name_Hall '-P 2ybc'
_space_group_name_H-M_alt 'P 1 21/c 1'
_atom_sites_solution_hydrogens geom
_atom_sites_solution_primary direct
_atom_sites_solution_secondary difmap
_audit_creation_date 2021-11-01
_audit_creation_method
;
Olex2 1.5
(compiled 2021.08.20 svn.r13c46975 for OlexSys, GUI svn.r6394)
;
_audit_update_record
;
2022-09-15 deposited with the CCDC.	2023-01-02 downloaded from the CCDC.
;
_cell_angle_alpha 90
_cell_angle_beta 97.8130(10)
_cell_angle_gamma 90
_cell_formula_units_Z 4
_cell_length_a 9.19560(10)
_cell_length_b 33.6799(5)
_cell_length_c 10.50800(10)
_cell_measurement_reflns_used 17610
_cell_measurement_temperature 100.00(10)
_cell_measurement_theta_max 79.3560
_cell_measurement_theta_min 2.6160
_cell_volume 3224.19(7)
_computing_cell_refinement 'CrysAlisPro 1.171.41.106a (Rigaku OD, 2021)'
_computing_data_collection 'CrysAlisPro 1.171.41.106a (Rigaku OD, 2021)'
_computing_data_reduction 'CrysAlisPro 1.171.41.106a (Rigaku OD, 2021)'
_computing_molecular_graphics 'Olex2 1.5 (Dolomanov et al., 2009)'
_computing_publication_material 'Olex2 1.5 (Dolomanov et al., 2009)'
_computing_structure_refinement 'XL  (Sheldrick, 2008)'
_computing_structure_solution 'SHELXT 2014/5 (Sheldrick, 2014)'
_diffrn_ambient_environment N~2~
_diffrn_ambient_temperature 100.00(10)
_diffrn_detector 'Hybrid Pixel Array Detector'
_diffrn_detector_area_resol_mean 10.0000
_diffrn_detector_type HyPix
_diffrn_measured_fraction_theta_full 0.998
_diffrn_measured_fraction_theta_max 0.978
_diffrn_measurement_details
;
List of Runs (angles in degrees, time in seconds):

  # Type    Start    End  Width  t~exp~   \w     \q     \k     \f   Frames
#--------------------------------------------------------------------------
  1  \w   -120.00 -38.00   0.40    1.50    --  -48.51 -44.00 -72.00  205
  2  \w    -50.00  22.00   0.40    1.50    --  -48.51  44.00  78.00  180
  3  \w     38.00 120.00   0.40    1.50    --   48.51  44.00  78.00  205
  4  \w    -23.00  49.00   0.40    1.50    --   48.51 -44.00 -72.00  180
  5  \w   -161.00 -79.00   0.40    1.50    --  -90.00 -44.00 -72.00  205
  6  \w    -50.00 -20.00   0.40    1.50    --  -90.00  44.00  78.00   75
  7  \w    101.00 177.00   0.40    1.50    --  111.50  44.00  78.00  190
  8  \w   -120.00 -74.00   0.40    1.50    --  -48.51-125.00  90.00  115
  9  \w    -25.00  25.00   0.40    1.50    --   48.51 -19.00-180.00  125
 10  \w    -71.00 -19.00   0.40    1.50    --  -90.00  61.00-120.00  130
 11  \w     40.00 104.00   0.40    1.50    --  111.50 -77.00-180.00  160
 12  \w     40.00  70.00   0.40    1.50    --  111.50 -61.00 -90.00   75
 13  \w     40.00  70.00   0.40    1.50    --  111.50 -61.00  90.00   75
 14  \w     40.00  70.00   0.40    1.50    --  111.50 -61.00 -60.00   75
 15  \w     40.00 104.00   0.40    1.50    --  111.50 -95.00-180.00  160
 16  \w     40.00  70.00   0.40    1.50    --  111.50 -61.00 -30.00   75
 17  \w     40.00  70.00   0.40    1.50    --  111.50 -61.00-150.00   75
 18  \w    101.00 177.00   0.40    1.50    --  111.50  30.00 120.00  190
 19  \w    101.00 177.00   0.40    1.50    --  111.50  45.00 120.00  190
 20  \w     40.00 104.00   0.40    1.50    --  111.50 -95.00  60.00  160
 21  \w    101.00 177.00   0.40    1.50    --  111.50  45.00 150.00  190
 22  \w    101.00 177.00   0.40    1.50    --  111.50  15.00-150.00  190
 23  \w     40.00 104.00   0.40    1.50    --  111.50 -95.00 -30.00  160
 24  \w     95.00 177.00   0.40    1.50    --  111.50 125.00   0.00  205
 25  \w     95.00 177.00   0.40    1.50    --  111.50 125.00 -30.00  205
 26  \w     40.00 104.00   0.40    1.50    --  111.50 -77.00   0.00  160
 27  \w     27.00  63.00   0.40    1.50    --   48.51  77.00 -30.00   90
;
_diffrn_measurement_device 'four-circle diffractometer'
_diffrn_measurement_device_type 'XtaLAB Synergy, Dualflex, HyPix'
_diffrn_measurement_method '\w scans'
_diffrn_orient_matrix_type 'CrysAlisPro convention (1999,Acta A55,543-557)'
_diffrn_orient_matrix_UB_11 -0.0110601000
_diffrn_orient_matrix_UB_12 -0.0251610000
_diffrn_orient_matrix_UB_13 0.1208231000
_diffrn_orient_matrix_UB_21 0.1687513000
_diffrn_orient_matrix_UB_22 -0.0013131000
_diffrn_orient_matrix_UB_23 0.0287575000
_diffrn_orient_matrix_UB_31 -0.0013911000
_diffrn_orient_matrix_UB_32 0.0381860000
_diffrn_orient_matrix_UB_33 0.0803937000
_diffrn_radiation_monochromator mirror
_diffrn_radiation_probe x-ray
_diffrn_radiation_type 'Cu K\a'
_diffrn_radiation_wavelength 1.54184
_diffrn_reflns_av_R_equivalents 0.0397
_diffrn_reflns_av_unetI/netI 0.0258
_diffrn_reflns_Laue_measured_fraction_full 0.998
_diffrn_reflns_Laue_measured_fraction_max 0.978
_diffrn_reflns_limit_h_max 11
_diffrn_reflns_limit_h_min -11
_diffrn_reflns_limit_k_max 42
_diffrn_reflns_limit_k_min -34
_diffrn_reflns_limit_l_max 13
_diffrn_reflns_limit_l_min -12
_diffrn_reflns_number 33004
_diffrn_reflns_point_group_measured_fraction_full 0.998
_diffrn_reflns_point_group_measured_fraction_max 0.978
_diffrn_reflns_theta_full 67.684
_diffrn_reflns_theta_max 79.693
_diffrn_reflns_theta_min 2.624
_diffrn_source 'micro-focus sealed X-ray tube'
_diffrn_source_type 'PhotonJet (Cu) X-ray Source'
_exptl_absorpt_coefficient_mu 0.836
_exptl_absorpt_correction_T_max 1.00000
_exptl_absorpt_correction_T_min 0.67883
_exptl_absorpt_correction_type multi-scan
_exptl_absorpt_process_details
;
CrysAlisPro 1.171.41.106a (Rigaku Oxford Diffraction, 2021)
Empirical absorption correction using spherical harmonics,
implemented in SCALE3 ABSPACK scaling algorithm.
;
_exptl_crystal_colour colourless
_exptl_crystal_density_diffrn 1.396
_exptl_crystal_density_method 'not measured'
_exptl_crystal_description block
_exptl_crystal_F_000 1424
_exptl_crystal_size_max 0.05
_exptl_crystal_size_mid 0.03
_exptl_crystal_size_min 0.02
_refine_diff_density_max 0.391
_refine_diff_density_min -0.305
_refine_diff_density_rms 0.065
_refine_ls_extinction_coef 0.00065(11)
_refine_ls_extinction_expression Fc^*^=kFc[1+0.001xFc^2^\l^3^/sin(2\q)]^-1/4^
_refine_ls_extinction_method 'SHELXL-2018/3 (Sheldrick 2018)'
_refine_ls_goodness_of_fit_ref 1.089
_refine_ls_hydrogen_treatment constr
_refine_ls_matrix_type full
_refine_ls_number_parameters 454
_refine_ls_number_reflns 6867
_refine_ls_number_restraints 0
_refine_ls_restrained_S_all 1.089
_refine_ls_R_factor_all 0.0693
_refine_ls_R_factor_gt 0.0640
_refine_ls_shift/su_max 0.000
_refine_ls_shift/su_mean 0.000
_refine_ls_structure_factor_coef Fsqd
_refine_ls_weighting_details 'w=1/[\s^2^(Fo^2^)+(0.0457P)^2^+6.5162P] where P=(Fo^2^+2Fc^2^)/3'
_refine_ls_weighting_scheme calc
_refine_ls_wR_factor_gt 0.1588
_refine_ls_wR_factor_ref 0.1613
_reflns_Friedel_coverage 0.000
_reflns_number_gt 6100
_reflns_number_total 6867
_reflns_threshold_expression 'I > 2\s(I)'
_cod_data_source_file d2gc04197a2.cif
_cod_data_source_block ga-465
_cod_depositor_comments 'Adding full bibliography for 7246144--7246147.cif.'
_cod_database_code 7246147
_shelx_shelxl_version_number 2018/3
_chemical_oxdiff_formula 'C39 H35 N O10'
_chemical_oxdiff_usercomment GA-465
_shelx_space_group_comment
;
The symmetry employed for this shelxl refinement is uniquely defined
by the following loop, which should always be used as a source of
symmetry information in preference to the above space-group names.
They are only intended as comments.
;
_olex2_refinement_description
;
1. Fixed Uiso
 At 1.2 times of:
  All C(H) groups, All C(H,H) groups
 At 1.5 times of:
  All C(H,H,H) groups
2.a Ternary CH refined with riding coordinates:
 C3(H3), C9(H9)
2.b Secondary CH2 refined with riding coordinates:
 C1(H1A,H1B), C5(H5A,H5B), C13(H13A,H13B), C20(H20A,H20B), C28(H28A,H28B)
2.c Aromatic/amide H refined with riding coordinates:
 C6(H6), C7(H7), C15(H15), C16(H16), C17(H17), C18(H18), C19(H19), C23(H23),
 C24(H24), C25(H25), C26(H26), C27(H27), C31(H31), C32(H32), C33(H33), C34(H34),
  C35(H35)
2.d Idealised Me refined as rotating group:
 C37(H37A,H37B,H37C), C39(H39A,H39B,H39C)
;
_olex2_submission_special_instructions 'No special instructions were received'
_oxdiff_exptl_absorpt_empirical_details
;
Empirical correction (ABSPACK) includes:
- Absorption correction using spherical harmonics
- Frame scaling
;
_oxdiff_exptl_absorpt_empirical_full_max 1.410
_oxdiff_exptl_absorpt_empirical_full_min 0.766

loop_
_space_group_symop_operation_xyz
'x, y, z'
'-x, y+1/2, -z+1/2'
'-x, -y, -z'
'x, -y-1/2, z-1/2'

loop_
_atom_site_label
_atom_site_type_symbol
_atom_site_fract_x
_atom_site_fract_y
_atom_site_fract_z
_atom_site_U_iso_or_equiv
_atom_site_adp_type
_atom_site_occupancy
_atom_site_site_symmetry_order
_atom_site_calc_flag
_atom_site_refinement_flags_posn
_atom_site_refinement_flags_adp
_atom_site_refinement_flags_occupancy
_atom_site_disorder_assembly
_atom_site_disorder_group
N1 N 0.5667(2) 0.71440(6) 0.7907(2) 0.0241(4) Uani 1 1 d . . . . .
C1 C 0.6474(3) 0.68364(7) 0.8699(2) 0.0229(5) Uani 1 1 d . . . . .
H1A H 0.598818 0.678852 0.947012 0.027 Uiso 1 1 calc R U . . .
H1B H 0.748394 0.693102 0.899134 0.027 Uiso 1 1 calc R U . . .
O2 O 0.74639(17) 0.64753(5) 0.69678(15) 0.0199(3) Uani 1 1 d . . . . .
C2 C 0.6546(3) 0.64518(7) 0.7973(2) 0.0212(5) Uani 1 1 d . . . . .
O3 O 0.4393(2) 0.65250(5) 0.27008(16) 0.0252(4) Uani 1 1 d . . . . .
C3 C 0.5047(3) 0.63131(7) 0.7254(2) 0.0210(5) Uani 1 1 d . . . . .
H3 H 0.446608 0.615323 0.780908 0.025 Uiso 1 1 calc R U . . .
O4 O 0.3172(2) 0.59669(6) 0.20292(18) 0.0327(4) Uani 1 1 d . . . . .
C4 C 0.4164(3) 0.66616(7) 0.6581(2) 0.0224(5) Uani 1 1 d . . . . .
O5 O 0.95920(18) 0.58642(5) 0.62116(16) 0.0245(4) Uani 1 1 d . . . . .
C5 C 0.4159(3) 0.70205(8) 0.7431(3) 0.0273(5) Uani 1 1 d . . . . .
H5A H 0.363606 0.724086 0.694041 0.033 Uiso 1 1 calc R U . . .
H5B H 0.363154 0.695806 0.816665 0.033 Uiso 1 1 calc R U . . .
O6 O 1.0113(2) 0.54976(6) 0.45419(17) 0.0316(4) Uani 1 1 d . . . . .
C6 C 0.2740(3) 0.64705(7) 0.5967(2) 0.0250(5) Uani 1 1 d . . . . .
H6 H 0.179745 0.649494 0.623420 0.030 Uiso 1 1 calc R U . . .
O7 O 0.7381(2) 0.52183(6) 0.67018(17) 0.0312(4) Uani 1 1 d . . . . .
C7 C 0.3091(3) 0.62632(7) 0.4983(2) 0.0238(5) Uani 1 1 d . . . . .
H7 H 0.245566 0.610332 0.440627 0.029 Uiso 1 1 calc R U . . .
O8 O 0.8450(2) 0.52482(5) 0.87495(17) 0.0306(4) Uani 1 1 d . . . . .
C8 C 0.4732(3) 0.63340(7) 0.4965(2) 0.0226(5) Uani 1 1 d . . . . .
O9 O 0.6005(2) 0.60167(7) 1.05391(19) 0.0402(5) Uani 1 1 d . . . . .
C9 C 0.5494(3) 0.60712(7) 0.6110(2) 0.0208(5) Uani 1 1 d . . . . .
H9 H 0.509455 0.579472 0.608189 0.025 Uiso 1 1 calc R U . . .
O10 O 0.8442(2) 0.59280(6) 1.06760(16) 0.0288(4) Uani 1 1 d . . . . .
C10 C 0.7203(3) 0.60798(7) 0.6477(2) 0.0206(5) Uani 1 1 d . . . . .
C11 C 0.7502(3) 0.58360(7) 0.7728(2) 0.0210(5) Uani 1 1 d . . . . .
C12 C 0.7171(3) 0.60743(7) 0.8667(2) 0.0214(5) Uani 1 1 d . . . . .
C13 C 0.5711(3) 0.75192(8) 0.8630(3) 0.0275(5) Uani 1 1 d . . . . .
H13A H 0.557043 0.746339 0.952967 0.033 Uiso 1 1 calc R U . . .
H13B H 0.489891 0.769299 0.824829 0.033 Uiso 1 1 calc R U . . .
C14 C 0.7157(3) 0.77312(7) 0.8610(2) 0.0253(5) Uani 1 1 d . . . . .
C15 C 0.7652(3) 0.78108(8) 0.7445(3) 0.0333(6) Uani 1 1 d . . . . .
H15 H 0.706784 0.773363 0.666821 0.040 Uiso 1 1 calc R U . . .
C16 C 0.8979(4) 0.80001(9) 0.7392(3) 0.0379(7) Uani 1 1 d . . . . .
H16 H 0.929501 0.805263 0.658434 0.046 Uiso 1 1 calc R U . . .
O1 O 0.48988(19) 0.67283(5) 0.54721(16) 0.0226(4) Uani 1 1 d . . . . .
C17 C 0.9853(3) 0.81140(9) 0.8527(3) 0.0360(6) Uani 1 1 d . . . . .
H17 H 1.078085 0.823616 0.850515 0.043 Uiso 1 1 calc R U . . .
C18 C 0.9330(3) 0.80438(8) 0.9689(3) 0.0313(6) Uani 1 1 d . . . . .
H18 H 0.989867 0.812648 1.046713 0.038 Uiso 1 1 calc R U . . .
C19 C 0.8005(3) 0.78570(8) 0.9735(2) 0.0271(5) Uani 1 1 d . . . . .
H19 H 0.766935 0.781379 1.053914 0.033 Uiso 1 1 calc R U . . .
C20 C 0.5308(3) 0.63030(8) 0.3685(2) 0.0248(5) Uani 1 1 d . . . . .
H20A H 0.632405 0.640699 0.377283 0.030 Uiso 1 1 calc R U . . .
H20B H 0.533237 0.602059 0.342758 0.030 Uiso 1 1 calc R U . . .
C21 C 0.3377(3) 0.63163(8) 0.1925(2) 0.0242(5) Uani 1 1 d . . . . .
C22 C 0.2536(3) 0.65777(8) 0.0935(2) 0.0253(5) Uani 1 1 d . . . . .
C23 C 0.2773(3) 0.69827(9) 0.0879(3) 0.0346(6) Uani 1 1 d . . . . .
H23 H 0.352770 0.710175 0.146257 0.042 Uiso 1 1 calc R U . . .
C24 C 0.1922(4) 0.72169(9) -0.0020(3) 0.0373(7) Uani 1 1 d . . . . .
H24 H 0.208312 0.749523 -0.004326 0.045 Uiso 1 1 calc R U . . .
C25 C 0.0825(3) 0.70401(9) -0.0892(3) 0.0327(6) Uani 1 1 d . . . . .
H25 H 0.022647 0.719846 -0.150241 0.039 Uiso 1 1 calc R U . . .
C26 C 0.0619(3) 0.66370(9) -0.0860(3) 0.0321(6) Uani 1 1 d . . . . .
H26 H -0.009733 0.651555 -0.147500 0.039 Uiso 1 1 calc R U . . .
C27 C 0.1449(3) 0.64035(9) 0.0065(2) 0.0290(6) Uani 1 1 d . . . . .
H27 H 0.127101 0.612615 0.010134 0.035 Uiso 1 1 calc R U . . .
C28 C 0.8192(3) 0.59745(8) 0.5496(2) 0.0232(5) Uani 1 1 d . . . . .
H28A H 0.777540 0.575035 0.495536 0.028 Uiso 1 1 calc R U . . .
H28B H 0.830956 0.620474 0.493307 0.028 Uiso 1 1 calc R U . . .
C29 C 1.0404(3) 0.55989(7) 0.5652(2) 0.0233(5) Uani 1 1 d . . . . .
C30 C 1.1679(3) 0.54495(7) 0.6552(2) 0.0229(5) Uani 1 1 d . . . . .
C31 C 1.1933(3) 0.55707(9) 0.7833(2) 0.0304(6) Uani 1 1 d . . . . .
H31 H 1.127107 0.574824 0.815894 0.036 Uiso 1 1 calc R U . . .
C32 C 1.3157(3) 0.54308(10) 0.8630(3) 0.0366(7) Uani 1 1 d . . . . .
H32 H 1.333945 0.551583 0.949955 0.044 Uiso 1 1 calc R U . . .
C33 C 1.4110(3) 0.51676(9) 0.8157(3) 0.0359(6) Uani 1 1 d . . . . .
H33 H 1.494154 0.507092 0.870472 0.043 Uiso 1 1 calc R U . . .
C34 C 1.3852(3) 0.50442(9) 0.6881(3) 0.0330(6) Uani 1 1 d . . . . .
H34 H 1.450444 0.486269 0.656066 0.040 Uiso 1 1 calc R U . . .
C35 C 1.2641(3) 0.51865(8) 0.6078(3) 0.0287(6) Uani 1 1 d . . . . .
H35 H 1.246951 0.510442 0.520512 0.034 Uiso 1 1 calc R U . . .
C36 C 0.7767(3) 0.54072(7) 0.7672(2) 0.0222(5) Uani 1 1 d . . . . .
C37 C 0.8774(4) 0.48282(8) 0.8632(3) 0.0411(7) Uani 1 1 d . . . . .
H37A H 0.927922 0.472959 0.945274 0.062 Uiso 1 1 calc R U . . .
H37B H 0.940550 0.479112 0.796159 0.062 Uiso 1 1 calc R U . . .
H37C H 0.785689 0.468092 0.840349 0.062 Uiso 1 1 calc R U . . .
C38 C 0.7107(3) 0.59972(7) 1.0051(2) 0.0238(5) Uani 1 1 d . . . . .
C39 C 0.8527(3) 0.58726(9) 1.2053(2) 0.0350(6) Uani 1 1 d . . . . .
H39A H 0.955935 0.585974 1.243551 0.052 Uiso 1 1 calc R U . . .
H39B H 0.803291 0.562473 1.222791 0.052 Uiso 1 1 calc R U . . .
H39C H 0.804774 0.609594 1.242527 0.052 Uiso 1 1 calc R U . . .

loop_
_atom_site_aniso_label
_atom_site_aniso_U_11
_atom_site_aniso_U_22
_atom_site_aniso_U_33
_atom_site_aniso_U_23
_atom_site_aniso_U_13
_atom_site_aniso_U_12
N1 0.0223(10) 0.0229(10) 0.0252(10) -0.0023(8) -0.0041(8) 0.0022(8)
C1 0.0210(11) 0.0257(12) 0.0208(11) -0.0008(9) -0.0013(9) 0.0024(9)
O2 0.0188(8) 0.0235(8) 0.0166(8) -0.0002(6) 0.0000(6) -0.0007(6)
C2 0.0209(11) 0.0249(12) 0.0175(11) 0.0014(9) 0.0008(9) 0.0014(9)
O3 0.0296(9) 0.0263(9) 0.0169(8) 0.0016(7) -0.0073(7) -0.0027(7)
C3 0.0204(11) 0.0240(12) 0.0177(11) 0.0014(9) -0.0005(9) -0.0005(9)
O4 0.0373(11) 0.0304(10) 0.0276(10) 0.0004(8) -0.0055(8) -0.0062(8)
C4 0.0180(11) 0.0253(12) 0.0222(12) 0.0016(9) -0.0028(9) 0.0006(9)
O5 0.0208(8) 0.0334(10) 0.0178(8) -0.0029(7) -0.0027(7) 0.0033(7)
C5 0.0227(12) 0.0269(13) 0.0300(13) -0.0013(10) -0.0044(10) 0.0035(10)
O6 0.0350(10) 0.0425(11) 0.0164(8) -0.0031(7) -0.0001(7) 0.0083(8)
C6 0.0199(12) 0.0270(13) 0.0264(12) 0.0039(10) -0.0032(10) 0.0009(9)
O7 0.0408(11) 0.0298(10) 0.0214(9) -0.0036(7) -0.0019(8) 0.0028(8)
C7 0.0215(12) 0.0245(12) 0.0232(12) 0.0041(9) -0.0049(9) -0.0025(9)
O8 0.0413(11) 0.0239(9) 0.0233(9) 0.0035(7) -0.0079(8) 0.0032(8)
C8 0.0215(12) 0.0224(12) 0.0221(12) 0.0024(9) -0.0028(9) -0.0008(9)
O9 0.0285(10) 0.0698(15) 0.0229(10) 0.0049(9) 0.0056(8) 0.0058(10)
C9 0.0204(11) 0.0232(12) 0.0176(11) 0.0018(9) -0.0023(9) -0.0006(9)
O10 0.0300(10) 0.0422(11) 0.0132(8) 0.0029(7) -0.0010(7) 0.0063(8)
C10 0.0222(12) 0.0214(12) 0.0174(11) 0.0017(9) -0.0008(9) 0.0006(9)
C11 0.0183(11) 0.0270(12) 0.0168(11) 0.0020(9) -0.0009(9) 0.0010(9)
C12 0.0201(11) 0.0252(12) 0.0176(11) 0.0014(9) -0.0014(9) 0.0011(9)
C13 0.0294(13) 0.0243(13) 0.0270(13) -0.0025(10) -0.0027(10) 0.0043(10)
C14 0.0292(13) 0.0206(12) 0.0247(13) -0.0020(9) -0.0016(10) 0.0034(10)
C15 0.0422(16) 0.0333(15) 0.0230(13) -0.0036(11) 0.0000(11) -0.0009(12)
C16 0.0447(17) 0.0411(16) 0.0296(15) -0.0005(12) 0.0107(13) -0.0038(13)
O1 0.0234(9) 0.0229(9) 0.0200(8) 0.0026(6) -0.0021(7) -0.0011(7)
C17 0.0347(15) 0.0326(15) 0.0406(16) -0.0028(12) 0.0050(13) -0.0053(12)
C18 0.0302(14) 0.0328(14) 0.0286(14) -0.0048(11) -0.0038(11) -0.0018(11)
C19 0.0305(13) 0.0278(13) 0.0217(12) -0.0021(10) -0.0012(10) 0.0002(10)
C20 0.0257(12) 0.0269(13) 0.0198(12) 0.0041(9) -0.0044(10) 0.0009(10)
C21 0.0250(12) 0.0293(13) 0.0172(11) -0.0024(9) -0.0015(9) -0.0026(10)
C22 0.0243(12) 0.0353(14) 0.0154(11) -0.0029(10) -0.0009(9) 0.0015(10)
C23 0.0422(16) 0.0343(15) 0.0232(13) -0.0038(11) -0.0102(12) 0.0030(12)
C24 0.0455(17) 0.0345(15) 0.0286(14) -0.0007(11) -0.0063(12) 0.0077(13)
C25 0.0246(13) 0.0516(18) 0.0206(12) 0.0008(11) -0.0011(10) 0.0112(12)
C26 0.0196(12) 0.0541(18) 0.0209(12) -0.0030(12) -0.0037(10) 0.0008(11)
C27 0.0251(13) 0.0390(15) 0.0224(12) -0.0027(10) 0.0013(10) -0.0019(11)
C28 0.0214(12) 0.0302(13) 0.0170(11) 0.0008(9) -0.0005(9) 0.0010(9)
C29 0.0256(12) 0.0261(12) 0.0182(11) 0.0013(9) 0.0027(9) -0.0011(10)
C30 0.0214(12) 0.0275(12) 0.0194(11) 0.0037(9) 0.0011(9) -0.0016(9)
C31 0.0296(14) 0.0404(15) 0.0205(12) 0.0004(11) 0.0009(10) 0.0008(11)
C32 0.0336(15) 0.0549(19) 0.0197(13) 0.0040(12) -0.0019(11) -0.0013(13)
C33 0.0278(14) 0.0455(17) 0.0326(15) 0.0115(12) -0.0021(11) 0.0007(12)
C34 0.0265(13) 0.0329(15) 0.0393(15) 0.0027(12) 0.0037(12) 0.0028(11)
C35 0.0292(13) 0.0289(13) 0.0274(13) 0.0002(10) 0.0016(10) -0.0007(10)
C36 0.0214(11) 0.0276(12) 0.0175(11) 0.0021(9) 0.0026(9) 0.0012(9)
C37 0.056(2) 0.0245(14) 0.0390(16) 0.0045(12) -0.0073(14) 0.0061(13)
C38 0.0259(12) 0.0253(12) 0.0199(11) 0.0005(9) 0.0021(9) 0.0025(9)
C39 0.0448(17) 0.0450(17) 0.0139(12) 0.0045(11) -0.0006(11) 0.0091(13)

loop_
_atom_type_symbol
_atom_type_description
_atom_type_scat_dispersion_real
_atom_type_scat_dispersion_imag
_atom_type_scat_source
C C 0.0181 0.0091 'International Tables Vol C Tables 4.2.6.8 and 6.1.1.4'
H H 0.0000 0.0000 'International Tables Vol C Tables 4.2.6.8 and 6.1.1.4'
N N 0.0311 0.0180 'International Tables Vol C Tables 4.2.6.8 and 6.1.1.4'
O O 0.0492 0.0322 'International Tables Vol C Tables 4.2.6.8 and 6.1.1.4'

loop_
_geom_angle_atom_site_label_1
_geom_angle_atom_site_label_2
_geom_angle_atom_site_label_3
_geom_angle
_geom_angle_site_symmetry_1
_geom_angle_site_symmetry_3
_geom_angle_publ_flag
C1 N1 C5 112.0(2) . . ?
C1 N1 C13 109.68(19) . . ?
C5 N1 C13 112.2(2) . . ?
N1 C1 H1A 109.2 . . ?
N1 C1 H1B 109.2 . . ?
N1 C1 C2 111.86(19) . . ?
H1A C1 H1B 107.9 . . ?
C2 C1 H1A 109.2 . . ?
C2 C1 H1B 109.2 . . ?
C10 O2 C2 97.24(17) . . ?
C1 C2 C3 114.1(2) . . ?
C1 C2 C12 120.6(2) . . ?
O2 C2 C1 113.2(2) . . ?
O2 C2 C3 103.29(18) . . ?
O2 C2 C12 100.05(18) . . ?
C12 C2 C3 103.42(19) . . ?
C21 O3 C20 116.69(19) . . ?
C2 C3 H3 112.8 . . ?
C2 C3 C9 102.93(19) . . ?
C4 C3 C2 111.79(19) . . ?
C4 C3 H3 112.8 . . ?
C4 C3 C9 102.85(18) . . ?
C9 C3 H3 112.8 . . ?
C5 C4 C3 112.6(2) . . ?
C5 C4 C6 121.3(2) . . ?
C6 C4 C3 103.97(19) . . ?
O1 C4 C3 102.36(18) . . ?
O1 C4 C5 113.2(2) . . ?
O1 C4 C6 101.20(19) . . ?
C29 O5 C28 116.66(18) . . ?
N1 C5 C4 110.6(2) . . ?
N1 C5 H5A 109.5 . . ?
N1 C5 H5B 109.5 . . ?
C4 C5 H5A 109.5 . . ?
C4 C5 H5B 109.5 . . ?
H5A C5 H5B 108.1 . . ?
C4 C6 H6 127.3 . . ?
C7 C6 C4 105.5(2) . . ?
C7 C6 H6 127.3 . . ?
C6 C7 H7 127.1 . . ?
C6 C7 C8 105.9(2) . . ?
C8 C7 H7 127.1 . . ?
C36 O8 C37 113.5(2) . . ?
C7 C8 C9 103.85(19) . . ?
O1 C8 C7 101.29(19) . . ?
O1 C8 C9 102.87(18) . . ?
O1 C8 C20 111.2(2) . . ?
C20 C8 C7 117.7(2) . . ?
C20 C8 C9 117.7(2) . . ?
C3 C9 C8 99.15(18) . . ?
C3 C9 H9 112.1 . . ?
C3 C9 C10 99.31(18) . . ?
C8 C9 H9 112.1 . . ?
C10 C9 C8 120.25(19) . . ?
C10 C9 H9 112.1 . . ?
C38 O10 C39 115.8(2) . . ?
O2 C10 C9 102.63(18) . . ?
O2 C10 C11 100.74(18) . . ?
O2 C10 C28 112.12(19) . . ?
C11 C10 C9 104.91(19) . . ?
C28 C10 C9 120.4(2) . . ?
C28 C10 C11 113.8(2) . . ?
C12 C11 C10 106.1(2) . . ?
C12 C11 C36 132.4(2) . . ?
C36 C11 C10 120.1(2) . . ?
C11 C12 C2 104.7(2) . . ?
C11 C12 C38 131.3(2) . . ?
C38 C12 C2 123.1(2) . . ?
N1 C13 H13A 109.4 . . ?
N1 C13 H13B 109.4 . . ?
N1 C13 C14 111.2(2) . . ?
H13A C13 H13B 108.0 . . ?
C14 C13 H13A 109.4 . . ?
C14 C13 H13B 109.4 . . ?
C15 C14 C13 119.8(2) . . ?
C15 C14 C19 118.5(3) . . ?
C19 C14 C13 121.7(2) . . ?
C14 C15 H15 119.3 . . ?
C16 C15 C14 121.4(3) . . ?
C16 C15 H15 119.3 . . ?
C15 C16 H16 120.0 . . ?
C15 C16 C17 120.0(3) . . ?
C17 C16 H16 120.0 . . ?
C8 O1 C4 96.77(17) . . ?
C16 C17 H17 120.8 . . ?
C18 C17 C16 118.3(3) . . ?
C18 C17 H17 120.8 . . ?
C17 C18 H18 119.3 . . ?
C19 C18 C17 121.3(3) . . ?
C19 C18 H18 119.3 . . ?
C14 C19 H19 119.8 . . ?
C18 C19 C14 120.4(3) . . ?
C18 C19 H19 119.8 . . ?
O3 C20 C8 111.0(2) . . ?
O3 C20 H20A 109.4 . . ?
O3 C20 H20B 109.4 . . ?
C8 C20 H20A 109.4 . . ?
C8 C20 H20B 109.4 . . ?
H20A C20 H20B 108.0 . . ?
O3 C21 C22 111.3(2) . . ?
O4 C21 O3 124.1(2) . . ?
O4 C21 C22 124.6(2) . . ?
C23 C22 C21 122.7(2) . . ?
C23 C22 C27 119.5(2) . . ?
C27 C22 C21 117.8(2) . . ?
C22 C23 H23 119.6 . . ?
C22 C23 C24 120.8(3) . . ?
C24 C23 H23 119.6 . . ?
C23 C24 H24 120.2 . . ?
C23 C24 C25 119.6(3) . . ?
C25 C24 H24 120.2 . . ?
C24 C25 H25 120.2 . . ?
C26 C25 C24 119.6(3) . . ?
C26 C25 H25 120.2 . . ?
C25 C26 H26 119.6 . . ?
C25 C26 C27 120.7(2) . . ?
C27 C26 H26 119.6 . . ?
C22 C27 C26 119.8(3) . . ?
C22 C27 H27 120.1 . . ?
C26 C27 H27 120.1 . . ?
O5 C28 C10 106.35(18) . . ?
O5 C28 H28A 110.5 . . ?
O5 C28 H28B 110.5 . . ?
C10 C28 H28A 110.5 . . ?
C10 C28 H28B 110.5 . . ?
H28A C28 H28B 108.7 . . ?
O5 C29 C30 112.4(2) . . ?
O6 C29 O5 123.0(2) . . ?
O6 C29 C30 124.6(2) . . ?
C31 C30 C29 121.8(2) . . ?
C35 C30 C29 118.1(2) . . ?
C35 C30 C31 120.0(2) . . ?
C30 C31 H31 120.1 . . ?
C32 C31 C30 119.9(3) . . ?
C32 C31 H31 120.1 . . ?
C31 C32 H32 120.0 . . ?
C33 C32 C31 120.0(3) . . ?
C33 C32 H32 120.0 . . ?
C32 C33 H33 119.9 . . ?
C32 C33 C34 120.2(3) . . ?
C34 C33 H33 119.9 . . ?
C33 C34 H34 120.0 . . ?
C35 C34 C33 120.0(3) . . ?
C35 C34 H34 120.0 . . ?
C30 C35 H35 120.1 . . ?
C34 C35 C30 119.9(3) . . ?
C34 C35 H35 120.1 . . ?
O7 C36 O8 123.7(2) . . ?
O7 C36 C11 121.2(2) . . ?
O8 C36 C11 115.1(2) . . ?
O8 C37 H37A 109.5 . . ?
O8 C37 H37B 109.5 . . ?
O8 C37 H37C 109.5 . . ?
H37A C37 H37B 109.5 . . ?
H37A C37 H37C 109.5 . . ?
H37B C37 H37C 109.5 . . ?
O9 C38 O10 125.1(2) . . ?
O9 C38 C12 123.9(2) . . ?
O10 C38 C12 110.9(2) . . ?
O10 C39 H39A 109.5 . . ?
O10 C39 H39B 109.5 . . ?
O10 C39 H39C 109.5 . . ?
H39A C39 H39B 109.5 . . ?
H39A C39 H39C 109.5 . . ?
H39B C39 H39C 109.5 . . ?

loop_
_geom_bond_atom_site_label_1
_geom_bond_atom_site_label_2
_geom_bond_distance
_geom_bond_site_symmetry_2
_geom_bond_publ_flag
N1 C1 1.467(3) . ?
N1 C5 1.468(3) . ?
N1 C13 1.472(3) . ?
C1 H1A 0.9900 . ?
C1 H1B 0.9900 . ?
C1 C2 1.509(3) . ?
O2 C2 1.441(3) . ?
O2 C10 1.437(3) . ?
C2 C3 1.551(3) . ?
C2 C12 1.538(3) . ?
O3 C20 1.450(3) . ?
O3 C21 1.350(3) . ?
C3 H3 1.0000 . ?
C3 C4 1.543(3) . ?
C3 C9 1.553(3) . ?
O4 C21 1.199(3) . ?
C4 C5 1.503(4) . ?
C4 C6 1.522(3) . ?
C4 O1 1.442(3) . ?
O5 C28 1.448(3) . ?
O5 C29 1.350(3) . ?
C5 H5A 0.9900 . ?
C5 H5B 0.9900 . ?
O6 C29 1.209(3) . ?
C6 H6 0.9500 . ?
C6 C7 1.324(4) . ?
O7 C36 1.213(3) . ?
C7 H7 0.9500 . ?
C7 C8 1.530(3) . ?
O8 C36 1.330(3) . ?
O8 C37 1.454(3) . ?
C8 C9 1.578(3) . ?
C8 O1 1.432(3) . ?
C8 C20 1.515(4) . ?
O9 C38 1.198(3) . ?
C9 H9 1.0000 . ?
C9 C10 1.567(3) . ?
O10 C38 1.332(3) . ?
O10 C39 1.450(3) . ?
C10 C11 1.542(3) . ?
C10 C28 1.507(3) . ?
C11 C12 1.339(3) . ?
C11 C36 1.467(3) . ?
C12 C38 1.486(3) . ?
C13 H13A 0.9900 . ?
C13 H13B 0.9900 . ?
C13 C14 1.511(4) . ?
C14 C15 1.390(4) . ?
C14 C19 1.390(3) . ?
C15 H15 0.9500 . ?
C15 C16 1.385(4) . ?
C16 H16 0.9500 . ?
C16 C17 1.398(4) . ?
C17 H17 0.9500 . ?
C17 C18 1.393(4) . ?
C18 H18 0.9500 . ?
C18 C19 1.378(4) . ?
C19 H19 0.9500 . ?
C20 H20A 0.9900 . ?
C20 H20B 0.9900 . ?
C21 C22 1.496(3) . ?
C22 C23 1.384(4) . ?
C22 C27 1.389(4) . ?
C23 H23 0.9500 . ?
C23 C24 1.387(4) . ?
C24 H24 0.9500 . ?
C24 C25 1.401(4) . ?
C25 H25 0.9500 . ?
C25 C26 1.372(4) . ?
C26 H26 0.9500 . ?
C26 C27 1.395(4) . ?
C27 H27 0.9500 . ?
C28 H28A 0.9900 . ?
C28 H28B 0.9900 . ?
C29 C30 1.491(3) . ?
C30 C31 1.395(4) . ?
C30 C35 1.391(4) . ?
C31 H31 0.9500 . ?
C31 C32 1.391(4) . ?
C32 H32 0.9500 . ?
C32 C33 1.385(4) . ?
C33 H33 0.9500 . ?
C33 C34 1.393(4) . ?
C34 H34 0.9500 . ?
C34 C35 1.388(4) . ?
C35 H35 0.9500 . ?
C37 H37A 0.9800 . ?
C37 H37B 0.9800 . ?
C37 H37C 0.9800 . ?
C39 H39A 0.9800 . ?
C39 H39B 0.9800 . ?
C39 H39C 0.9800 . ?

loop_
_geom_torsion_atom_site_label_1
_geom_torsion_atom_site_label_2
_geom_torsion_atom_site_label_3
_geom_torsion_atom_site_label_4
_geom_torsion
_geom_torsion_site_symmetry_1
_geom_torsion_site_symmetry_2
_geom_torsion_site_symmetry_3
_geom_torsion_site_symmetry_4
_geom_torsion_publ_flag
N1 C1 C2 O2 69.4(3) . . . . ?
N1 C1 C2 C3 -48.3(3) . . . . ?
N1 C1 C2 C12 -172.3(2) . . . . ?
N1 C13 C14 C15 53.6(3) . . . . ?
N1 C13 C14 C19 -127.5(3) . . . . ?
C1 N1 C5 C4 -62.2(3) . . . . ?
C1 N1 C13 C14 79.6(3) . . . . ?
C1 C2 C3 C4 42.1(3) . . . . ?
C1 C2 C3 C9 151.8(2) . . . . ?
C1 C2 C12 C11 -161.1(2) . . . . ?
C1 C2 C12 C38 28.6(3) . . . . ?
O2 C2 C3 C4 -81.2(2) . . . . ?
O2 C2 C3 C9 28.6(2) . . . . ?
O2 C2 C12 C11 -36.4(2) . . . . ?
O2 C2 C12 C38 153.3(2) . . . . ?
O2 C10 C11 C12 28.7(2) . . . . ?
O2 C10 C11 C36 -163.1(2) . . . . ?
O2 C10 C28 O5 80.4(2) . . . . ?
C2 O2 C10 C9 57.80(19) . . . . ?
C2 O2 C10 C11 -50.30(19) . . . . ?
C2 O2 C10 C28 -171.64(18) . . . . ?
C2 C3 C4 C5 -45.6(3) . . . . ?
C2 C3 C4 C6 -178.7(2) . . . . ?
C2 C3 C4 O1 76.2(2) . . . . ?
C2 C3 C9 C8 -117.18(19) . . . . ?
C2 C3 C9 C10 5.7(2) . . . . ?
C2 C12 C38 O9 51.7(4) . . . . ?
C2 C12 C38 O10 -124.5(2) . . . . ?
O3 C21 C22 C23 -1.8(4) . . . . ?
O3 C21 C22 C27 -180.0(2) . . . . ?
C3 C2 C12 C11 70.0(2) . . . . ?
C3 C2 C12 C38 -100.3(3) . . . . ?
C3 C4 C5 N1 55.6(3) . . . . ?
C3 C4 C6 C7 -72.8(2) . . . . ?
C3 C4 O1 C8 56.3(2) . . . . ?
C3 C9 C10 O2 -38.8(2) . . . . ?
C3 C9 C10 C11 66.1(2) . . . . ?
C3 C9 C10 C28 -164.1(2) . . . . ?
O4 C21 C22 C23 177.6(3) . . . . ?
O4 C21 C22 C27 -0.6(4) . . . . ?
C4 C3 C9 C8 -0.9(2) . . . . ?
C4 C3 C9 C10 122.04(19) . . . . ?
C4 C6 C7 C8 -1.4(3) . . . . ?
O5 C29 C30 C31 1.8(3) . . . . ?
O5 C29 C30 C35 -177.3(2) . . . . ?
C5 N1 C1 C2 58.4(3) . . . . ?
C5 N1 C13 C14 -155.2(2) . . . . ?
C5 C4 C6 C7 159.3(2) . . . . ?
C5 C4 O1 C8 177.8(2) . . . . ?
O6 C29 C30 C31 -178.3(3) . . . . ?
O6 C29 C30 C35 2.6(4) . . . . ?
C6 C4 C5 N1 179.6(2) . . . . ?
C6 C4 O1 C8 -50.8(2) . . . . ?
C6 C7 C8 C9 75.4(2) . . . . ?
C6 C7 C8 O1 -31.0(2) . . . . ?
C6 C7 C8 C20 -152.4(2) . . . . ?
C7 C8 C9 C3 -69.8(2) . . . . ?
C7 C8 C9 C10 -176.3(2) . . . . ?
C7 C8 O1 C4 49.8(2) . . . . ?
C7 C8 C20 O3 47.8(3) . . . . ?
C8 C9 C10 O2 67.6(2) . . . . ?
C8 C9 C10 C11 172.5(2) . . . . ?
C8 C9 C10 C28 -57.8(3) . . . . ?
C9 C3 C4 C5 -155.4(2) . . . . ?
C9 C3 C4 C6 71.5(2) . . . . ?
C9 C3 C4 O1 -33.5(2) . . . . ?
C9 C8 O1 C4 -57.4(2) . . . . ?
C9 C8 C20 O3 173.32(19) . . . . ?
C9 C10 C11 C12 -77.6(2) . . . . ?
C9 C10 C11 C36 90.6(2) . . . . ?
C9 C10 C28 O5 -158.8(2) . . . . ?
C10 O2 C2 C1 -177.15(19) . . . . ?
C10 O2 C2 C3 -53.3(2) . . . . ?
C10 O2 C2 C12 53.21(19) . . . . ?
C10 C11 C12 C2 4.6(2) . . . . ?
C10 C11 C12 C38 173.8(2) . . . . ?
C10 C11 C36 O7 -20.0(4) . . . . ?
C10 C11 C36 O8 159.9(2) . . . . ?
C11 C10 C28 O5 -33.1(3) . . . . ?
C11 C12 C38 O9 -115.8(3) . . . . ?
C11 C12 C38 O10 68.0(4) . . . . ?
C12 C2 C3 C4 174.91(19) . . . . ?
C12 C2 C3 C9 -75.4(2) . . . . ?
C12 C11 C36 O7 144.6(3) . . . . ?
C12 C11 C36 O8 -35.5(4) . . . . ?
C13 N1 C1 C2 -176.3(2) . . . . ?
C13 N1 C5 C4 173.9(2) . . . . ?
C13 C14 C15 C16 -179.2(3) . . . . ?
C13 C14 C19 C18 178.9(2) . . . . ?
C14 C15 C16 C17 0.3(5) . . . . ?
C15 C14 C19 C18 -2.2(4) . . . . ?
C15 C16 C17 C18 -2.1(5) . . . . ?
C16 C17 C18 C19 1.8(4) . . . . ?
O1 C4 C5 N1 -59.9(3) . . . . ?
O1 C4 C6 C7 33.1(2) . . . . ?
O1 C8 C9 C3 35.5(2) . . . . ?
O1 C8 C9 C10 -71.0(3) . . . . ?
O1 C8 C20 O3 -68.4(2) . . . . ?
C17 C18 C19 C14 0.4(4) . . . . ?
C19 C14 C15 C16 1.9(4) . . . . ?
C20 O3 C21 O4 2.1(4) . . . . ?
C20 O3 C21 C22 -178.6(2) . . . . ?
C20 C8 C9 C3 158.1(2) . . . . ?
C20 C8 C9 C10 51.6(3) . . . . ?
C20 C8 O1 C4 175.67(19) . . . . ?
C21 O3 C20 C8 -97.8(2) . . . . ?
C21 C22 C23 C24 -177.1(3) . . . . ?
C21 C22 C27 C26 178.9(2) . . . . ?
C22 C23 C24 C25 -0.9(5) . . . . ?
C23 C22 C27 C26 0.6(4) . . . . ?
C23 C24 C25 C26 -1.0(4) . . . . ?
C24 C25 C26 C27 2.7(4) . . . . ?
C25 C26 C27 C22 -2.5(4) . . . . ?
C27 C22 C23 C24 1.1(4) . . . . ?
C28 O5 C29 O6 10.6(4) . . . . ?
C28 O5 C29 C30 -169.5(2) . . . . ?
C28 C10 C11 C12 148.9(2) . . . . ?
C28 C10 C11 C36 -42.9(3) . . . . ?
C29 O5 C28 C10 150.8(2) . . . . ?
C29 C30 C31 C32 -178.5(3) . . . . ?
C29 C30 C35 C34 179.2(2) . . . . ?
C30 C31 C32 C33 -0.9(4) . . . . ?
C31 C30 C35 C34 0.1(4) . . . . ?
C31 C32 C33 C34 0.4(5) . . . . ?
C32 C33 C34 C35 0.3(4) . . . . ?
C33 C34 C35 C30 -0.6(4) . . . . ?
C35 C30 C31 C32 0.6(4) . . . . ?
C36 C11 C12 C2 -161.6(2) . . . . ?
C36 C11 C12 C38 7.6(5) . . . . ?
C37 O8 C36 O7 3.6(4) . . . . ?
C37 O8 C36 C11 -176.3(2) . . . . ?
C39 O10 C38 O9 0.2(4) . . . . ?
C39 O10 C38 C12 176.4(2) . . . . ?
